data_4112410
loop_
_publ_author_name
'Marcin St\;epie\'n'
'Lechos\/law Latos-Gra\.zy\'nski'
'Ludmi\/la Szterenberg'
'Jaros\/law Panek'
'Zdzis\/law Latajka'

_publ_section_title
;
 Cadmium(II) and Nickel(II) Complexes of Benziporphyrins. A Study of Weak
 Intramolecular Metal-Arene Interactions
;
_journal_name_full 'Journal of the American Chemical Society'
_journal_page_first 4566
_journal_page_last 4580
_journal_paper_doi 10.1021/ja039384u
_journal_volume 126
_journal_year 2004
_chemical_formula_sum 'C52.5 H35 Cd Cl5.5 N3'
_chemical_formula_weight 1015.21
_chemical_name_systematic
; 
Chlorocadmium(II) 6,11,16,21-Tetraphenyl-m-benziporphyrin
chloroform 1.5 solvate, dodecane 0.25 solvate
;
_space_group_IT_number 2
_symmetry_cell_setting triclinic
_symmetry_space_group_name_Hall '-P 1'
_symmetry_space_group_name_H-M 'P -1'
_atom_sites_solution_hydrogens geom
_atom_sites_solution_primary direct
_atom_sites_solution_secondary difmap
_audit_creation_method SHELXL-97
_cell_angle_alpha 81.265(6)
_cell_angle_beta 82.568(6)
_cell_angle_gamma 59.937(8)
_cell_formula_units_Z 4
_cell_length_a 12.34570(10)
_cell_length_b 12.78980(10)
_cell_length_c 35.4098(2)
_cell_measurement_reflns_used 5000
_cell_measurement_temperature 120(2)
_cell_volume 4773.6(4)
_computing_cell_refinement 'Oxford Diffraction (Poland) Sp. z o.o'
_computing_data_collection 'Oxford Diffraction (Poland) Sp. z o.o'
_computing_data_reduction 'Oxford Diffraction (Poland) Sp. z o.o'
_computing_molecular_graphics 'SHELXTL-NT V5.1, Bruker AXS 1999'
_computing_publication_material 'SHELXL-97 (Sheldrick, 1997)'
_computing_structure_refinement 'SHELXL-97 (Sheldrick, 1997)'
_computing_structure_solution 'SHELXS-97 (Sheldrick, 1990)'
_diffrn_ambient_temperature 120(2)
_diffrn_detector_area_resol_mean 512
_diffrn_measured_fraction_theta_full 0.899
_diffrn_measured_fraction_theta_max 0.899
_diffrn_measurement_device_type 'Kuma KM4CCD'
_diffrn_measurement_method '\o scan'
_diffrn_radiation_monochromator graphite
_diffrn_radiation_source 'fine-focus sealed tube'
_diffrn_radiation_type MoK\a
_diffrn_radiation_wavelength 0.71073
_diffrn_reflns_av_R_equivalents 0.0496
_diffrn_reflns_av_sigmaI/netI 0.1213
_diffrn_reflns_limit_h_max 16
_diffrn_reflns_limit_h_min -16
_diffrn_reflns_limit_k_max 17
_diffrn_reflns_limit_k_min -17
_diffrn_reflns_limit_l_max 48
_diffrn_reflns_limit_l_min -47
_diffrn_reflns_number 43446
_diffrn_reflns_theta_full 28.82
_diffrn_reflns_theta_max 28.82
_diffrn_reflns_theta_min 3.19
_diffrn_standards_number 'none (area detector data)'
_exptl_absorpt_coefficient_mu 0.804
_exptl_absorpt_correction_T_max 0.623
_exptl_absorpt_correction_T_min 0.575
_exptl_absorpt_correction_type psi-scan
_exptl_absorpt_process_details 'XPREP Ver. 5.1/NT (Bruker Analytical X-ray Systems, 1997)'
_exptl_crystal_colour dark
_exptl_crystal_density_diffrn 1.413
_exptl_crystal_description 'irregular block'
_exptl_crystal_F_000 2050
_exptl_crystal_size_max 0.20
_exptl_crystal_size_mid 0.20
_exptl_crystal_size_min 0.20
_refine_diff_density_max 0.855
_refine_diff_density_min -0.973
_refine_diff_density_rms 0.112
_refine_ls_extinction_method none
_refine_ls_goodness_of_fit_ref 1.047
_refine_ls_hydrogen_treatment mixed
_refine_ls_matrix_type full
_refine_ls_number_parameters 1144
_refine_ls_number_reflns 22413
_refine_ls_number_restraints 24
_refine_ls_restrained_S_all 1.048
_refine_ls_R_factor_all 0.1241
_refine_ls_R_factor_gt 0.0676
_refine_ls_shift/su_max 0.300
_refine_ls_shift/su_mean 0.003
_refine_ls_structure_factor_coef Fsqd
_refine_ls_weighting_details 'w=1/[\s^2^(Fo^2^)+(0.0651P)^2^+2.8949P] where P=(Fo^2^+2Fc^2^)/3'
_refine_ls_weighting_scheme calc
_refine_ls_wR_factor_gt 0.1514
_refine_ls_wR_factor_ref 0.1715
_reflns_number_gt 13286
_reflns_number_total 22413
_reflns_threshold_expression >2sigma(I)
_cod_data_source_file ja039384usi20031103_060110_1.cif
_cod_data_source_block ms022a
_cod_depositor_comments
;
The following automatic conversions were performed:

'_refine_ls_weighting_scheme' value 'calc
w=1/[\s^2^(Fo^2^)+(0.0651P)^2^+2.8949P] where P=(Fo^2^+2Fc^2^)/3' was
changed to 'calc'. New tag '_refine_ls_weighting_details' was
created. The value of the new tag was set to
'w=1/[\s^2^(Fo^2^)+(0.0651P)^2^+2.8949P] where P=(Fo^2^+2Fc^2^)/3'.

Automatic conversion script
Id: cif_fix_values 3143 2015-03-26 13:38:13Z robertas 
;
_cod_original_cell_volume 4773.61(6)
_cod_original_formula_sum 'C52.50 H35 Cd Cl5.50 N3'
_cod_database_code 4112410

loop_
_symmetry_equiv_pos_as_xyz
'x, y, z'
'-x, -y, -z'

loop_
_atom_site_label
_atom_site_type_symbol
_atom_site_fract_x
_atom_site_fract_y
_atom_site_fract_z
_atom_site_U_iso_or_equiv
_atom_site_adp_type
_atom_site_occupancy
_atom_site_calc_flag
_atom_site_refinement_flags
_atom_site_disorder_assembly
_atom_site_disorder_group
Cd01 Cd 0.28601(4) 0.02033(4) 0.397997(11) 0.02164(11) Uani 1 d . . .
Cl01 Cl 0.49823(14) -0.10274(14) 0.37258(4) 0.0341(4) Uani 1 d . . .
C01A C 0.3640(5) 0.2097(5) 0.41914(16) 0.0223(12) Uani 1 d . . .
C02A C 0.4806(5) 0.1963(5) 0.40405(16) 0.0251(13) Uani 1 d . . .
H02A H 0.5438 0.1767 0.4208 0.030 Uiso 1 calc R . .
C03A C 0.5041(6) 0.2114(6) 0.36476(17) 0.0289(14) Uani 1 d . . .
H03A H 0.5835 0.2012 0.3546 0.035 Uiso 1 calc R . .
C04A C 0.4103(6) 0.2418(5) 0.34040(17) 0.0281(13) Uani 1 d . . .
H04A H 0.4266 0.2527 0.3135 0.034 Uiso 1 calc R . .
C05A C 0.2942(5) 0.2564(5) 0.35424(16) 0.0226(12) Uani 1 d . . .
C06A C 0.1991(5) 0.2899(5) 0.32723(15) 0.0235(12) Uani 1 d . . .
C07A C 0.1275(5) 0.2343(5) 0.32833(16) 0.0238(12) Uani 1 d . . .
C08A C 0.0254(6) 0.2680(6) 0.30441(16) 0.0275(13) Uani 1 d . . .
H08A H -0.0077 0.3363 0.2858 0.033 Uiso 1 calc R . .
C09A C -0.0134(5) 0.1872(6) 0.31307(17) 0.0294(14) Uani 1 d . . .
H09A H -0.0782 0.1861 0.3016 0.035 Uiso 1 calc R . .
C10A C 0.0618(5) 0.1003(5) 0.34353(15) 0.0233(12) Uani 1 d . . .
C11A C 0.0424(5) 0.0020(5) 0.36071(16) 0.0252(13) Uani 1 d . . .
C12A C 0.0864(5) -0.0666(5) 0.39537(15) 0.0218(12) Uani 1 d . . .
C13A C 0.0605(5) -0.1616(5) 0.41447(17) 0.0267(13) Uani 1 d . . .
H13A H 0.0182 -0.1946 0.4042 0.032 Uiso 1 calc R . .
C14A C 0.1070(6) -0.1944(6) 0.44927(16) 0.0271(13) Uani 1 d . . .
H14A H 0.1035 -0.2541 0.4681 0.032 Uiso 1 calc R . .
C15A C 0.1645(5) -0.1196(5) 0.45244(16) 0.0223(12) Uani 1 d . . .
C16A C 0.2069(5) -0.1104(5) 0.48564(15) 0.0199(11) Uani 1 d . . .
C17A C 0.2430(5) -0.0217(5) 0.48926(16) 0.0223(12) Uani 1 d . . .
C18A C 0.2367(5) 0.0180(5) 0.52634(15) 0.0236(12) Uani 1 d . . .
H18A H 0.2136 -0.0123 0.5503 0.028 Uiso 1 calc R . .
C19A C 0.2693(5) 0.1047(5) 0.52059(16) 0.0235(12) Uani 1 d . . .
H19A H 0.2728 0.1478 0.5396 0.028 Uiso 1 calc R . .
C20A C 0.2985(5) 0.1202(5) 0.47948(15) 0.0194(11) Uani 1 d . . .
C21A C 0.3428(5) 0.1948(5) 0.46120(15) 0.0220(12) Uani 1 d . . .
C22A C 0.2704(5) 0.2414(5) 0.39414(16) 0.0210(12) Uani 1 d D . .
H22A H 0.187(2) 0.264(5) 0.4030(15) 0.025 Uiso 1 d D . .
N23A N 0.1447(4) 0.1309(4) 0.35248(13) 0.0233(10) Uani 1 d . . .
N24A N 0.1533(4) -0.0470(4) 0.41901(12) 0.0220(10) Uani 1 d . . .
N25A N 0.2768(4) 0.0423(4) 0.46142(12) 0.0206(10) Uani 1 d . . .
C26A C 0.3710(5) 0.2698(5) 0.48296(16) 0.0226(12) Uani 1 d . . .
C27A C 0.4306(6) 0.2235(5) 0.51718(16) 0.0269(13) Uani 1 d . . .
H27A H 0.4577 0.1414 0.5269 0.032 Uiso 1 calc R . .
C28A C 0.4505(6) 0.2975(5) 0.53709(17) 0.0277(13) Uani 1 d . . .
H28A H 0.4918 0.2656 0.5603 0.033 Uiso 1 calc R . .
C29A C 0.4100(6) 0.4176(6) 0.52312(18) 0.0333(15) Uani 1 d . . .
H29A H 0.4198 0.4691 0.5374 0.040 Uiso 1 calc R . .
C30A C 0.3558(6) 0.4623(5) 0.48850(18) 0.0299(14) Uani 1 d . . .
H30A H 0.3321 0.5435 0.4784 0.036 Uiso 1 calc R . .
C31A C 0.3357(5) 0.3896(5) 0.46841(17) 0.0270(13) Uani 1 d . . .
H31A H 0.2977 0.4213 0.4446 0.032 Uiso 1 calc R . .
C32A C 0.1829(5) 0.3919(5) 0.29714(16) 0.0266(13) Uani 1 d . . .
C33A C 0.1838(6) 0.4927(6) 0.30798(19) 0.0341(15) Uani 1 d . . .
H33A H 0.1937 0.4950 0.3340 0.041 Uiso 1 calc R . .
C34A C 0.1704(6) 0.5887(6) 0.2813(2) 0.0429(18) Uani 1 d . . .
H34A H 0.1724 0.6556 0.2890 0.051 Uiso 1 calc R . .
C35A C 0.1541(6) 0.5879(6) 0.2434(2) 0.0420(18) Uani 1 d . . .
H35A H 0.1410 0.6554 0.2252 0.050 Uiso 1 calc R . .
C36A C 0.1571(6) 0.4872(6) 0.23233(18) 0.0330(15) Uani 1 d . . .
H36A H 0.1486 0.4849 0.2062 0.040 Uiso 1 calc R . .
C37A C 0.1724(5) 0.3889(6) 0.25894(16) 0.0277(13) Uani 1 d . . .
H37A H 0.1755 0.3199 0.2508 0.033 Uiso 1 calc R . .
C38A C -0.0379(5) -0.0263(5) 0.34032(16) 0.0245(13) Uani 1 d . . .
C39A C 0.0015(6) -0.0661(6) 0.30392(17) 0.0318(14) Uani 1 d . . .
H39A H 0.0778 -0.0732 0.2918 0.038 Uiso 1 calc R . .
C40A C -0.0710(7) -0.0955(6) 0.28543(19) 0.0416(17) Uani 1 d . . .
H40A H -0.0436 -0.1228 0.2607 0.050 Uiso 1 calc R . .
C41A C -0.1825(6) -0.0856(6) 0.3027(2) 0.0370(16) Uani 1 d . . .
H41A H -0.2317 -0.1054 0.2898 0.044 Uiso 1 calc R . .
C42A C -0.2215(6) -0.0470(6) 0.3384(2) 0.0370(16) Uani 1 d . . .
H42A H -0.2972 -0.0412 0.3507 0.044 Uiso 1 calc R . .
C43A C -0.1493(6) -0.0161(6) 0.35689(18) 0.0315(14) Uani 1 d . . .
H43A H -0.1780 0.0126 0.3814 0.038 Uiso 1 calc R . .
C44A C 0.2040(5) -0.1854(5) 0.52199(15) 0.0224(12) Uani 1 d . . .
C45A C 0.0932(6) -0.1823(5) 0.53839(17) 0.0267(13) Uani 1 d . . .
H45A H 0.0185 -0.1366 0.5251 0.032 Uiso 1 calc R . .
C46A C 0.0912(6) -0.2444(6) 0.57342(18) 0.0375(16) Uani 1 d . . .
H46A H 0.0153 -0.2418 0.5842 0.045 Uiso 1 calc R . .
C47A C 0.2004(6) -0.3116(6) 0.59327(18) 0.0353(15) Uani 1 d . . .
H47A H 0.1982 -0.3533 0.6177 0.042 Uiso 1 calc R . .
C48A C 0.3111(6) -0.3178(5) 0.57761(17) 0.0312(14) Uani 1 d . . .
H48A H 0.3855 -0.3642 0.5910 0.037 Uiso 1 calc R . .
C49A C 0.3130(6) -0.2554(5) 0.54190(16) 0.0265(13) Uani 1 d . . .
H49A H 0.3896 -0.2606 0.5309 0.032 Uiso 1 calc R . .
Cd02 Cd 0.73007(4) 0.22937(4) 0.101657(11) 0.02048(11) Uani 1 d . . .
Cl02 Cl 0.64781(14) 0.41997(13) 0.12917(4) 0.0297(3) Uani 1 d . . .
C01B C 0.4891(5) 0.2232(5) 0.14573(15) 0.0195(11) Uani 1 d . . .
C02B C 0.3913(5) 0.3321(5) 0.15949(16) 0.0247(13) Uani 1 d . . .
H02B H 0.3704 0.3349 0.1862 0.030 Uiso 1 calc R . .
C03B C 0.3249(6) 0.4355(5) 0.13447(17) 0.0285(13) Uani 1 d . . .
H03B H 0.2620 0.5087 0.1443 0.034 Uiso 1 calc R . .
C04B C 0.3508(5) 0.4312(5) 0.09563(17) 0.0259(13) Uani 1 d . . .
H04B H 0.3041 0.5010 0.0786 0.031 Uiso 1 calc R . .
C05B C 0.4463(5) 0.3234(5) 0.08082(15) 0.0204(12) Uani 1 d . . .
C06B C 0.4698(5) 0.3257(5) 0.03862(15) 0.0180(11) Uani 1 d . . .
C07B C 0.5864(5) 0.2878(5) 0.02047(15) 0.0208(12) Uani 1 d . . .
C08B C 0.6182(5) 0.2812(5) -0.02045(16) 0.0233(12) Uani 1 d . . .
H08B H 0.5632 0.2946 -0.0393 0.028 Uiso 1 calc R . .
C09B C 0.7388(6) 0.2527(5) -0.02683(16) 0.0256(13) Uani 1 d . . .
H09B H 0.7837 0.2460 -0.0511 0.031 Uiso 1 calc R . .
C10B C 0.7888(5) 0.2340(5) 0.01059(15) 0.0194(11) Uani 1 d . . .
C11B C 0.9186(5) 0.1943(5) 0.01426(15) 0.0216(12) Uani 1 d . . .
C12B C 0.9811(5) 0.1341(5) 0.04770(15) 0.0202(11) Uani 1 d . . .
C13B C 1.1165(5) 0.0767(5) 0.05143(17) 0.0259(13) Uani 1 d . . .
H13B H 1.1764 0.0836 0.0330 0.031 Uiso 1 calc R . .
C14B C 1.1391(5) 0.0125(5) 0.08584(16) 0.0244(13) Uani 1 d . . .
H14B H 1.2190 -0.0359 0.0962 0.029 Uiso 1 calc R . .
C15B C 1.0202(5) 0.0295(5) 0.10475(16) 0.0229(12) Uani 1 d . . .
C16B C 1.0027(5) -0.0287(5) 0.13955(15) 0.0209(12) Uani 1 d . . .
C17B C 0.8860(5) -0.0172(5) 0.15634(15) 0.0210(12) Uani 1 d . . .
C18B C 0.8778(6) -0.1039(5) 0.18613(16) 0.0255(13) Uani 1 d . . .
H18B H 0.9462 -0.1748 0.1973 0.031 Uiso 1 calc R . .
C19B C 0.7555(5) -0.0659(5) 0.19507(16) 0.0243(12) Uani 1 d . . .
H19B H 0.7216 -0.1060 0.2134 0.029 Uiso 1 calc R . .
C20B C 0.6845(5) 0.0478(5) 0.17165(14) 0.0188(11) Uani 1 d . . .
C21B C 0.5552(5) 0.1189(5) 0.17326(15) 0.0216(12) Uani 1 d . . .
C22B C 0.5141(5) 0.2206(5) 0.10588(15) 0.0186(11) Uani 1 d D . .
H22B H 0.579(4) 0.148(3) 0.0965(14) 0.022 Uiso 1 d D . .
N23B N 0.6966(4) 0.2550(4) 0.03860(12) 0.0173(9) Uani 1 d . . .
N24B N 0.9250(4) 0.1101(4) 0.08126(13) 0.0210(10) Uani 1 d . . .
N25B N 0.7685(4) 0.0732(4) 0.14748(12) 0.0202(10) Uani 1 d . . .
C26B C 0.4770(5) 0.0936(5) 0.20461(15) 0.0227(12) Uani 1 d . . .
C27B C 0.5082(6) 0.0673(5) 0.24297(16) 0.0285(14) Uani 1 d . . .
H27B H 0.5803 0.0673 0.2496 0.034 Uiso 1 calc R . .
C28B C 0.4332(6) 0.0413(5) 0.27116(18) 0.0346(15) Uani 1 d . . .
H28B H 0.4552 0.0224 0.2970 0.042 Uiso 1 calc R . .
C29B C 0.3265(7) 0.0427(6) 0.2619(2) 0.0406(18) Uani 1 d . . .
H29B H 0.2768 0.0234 0.2814 0.049 Uiso 1 calc R . .
C30B C 0.2924(6) 0.0723(6) 0.22447(19) 0.0374(16) Uani 1 d . . .
H30B H 0.2189 0.0741 0.2182 0.045 Uiso 1 calc R . .
C31B C 0.3654(6) 0.0991(5) 0.19612(17) 0.0299(14) Uani 1 d . . .
H31B H 0.3402 0.1216 0.1706 0.036 Uiso 1 calc R . .
C32B C 0.3594(5) 0.3692(5) 0.01640(16) 0.0222(12) Uani 1 d . . .
C33B C 0.2734(5) 0.3278(5) 0.02883(16) 0.0256(13) Uani 1 d . . .
H33B H 0.2844 0.2769 0.0522 0.031 Uiso 1 calc R . .
C34B C 0.1728(6) 0.3602(6) 0.00754(17) 0.0285(13) Uani 1 d . . .
H34B H 0.1177 0.3285 0.0158 0.034 Uiso 1 calc R . .
C35B C 0.1519(5) 0.4384(5) -0.02569(17) 0.0283(13) Uani 1 d . . .
H35B H 0.0829 0.4604 -0.0403 0.034 Uiso 1 calc R . .
C36B C 0.2333(5) 0.4846(5) -0.03748(16) 0.0264(13) Uani 1 d . . .
H36B H 0.2186 0.5398 -0.0599 0.032 Uiso 1 calc R . .
C37B C 0.3357(5) 0.4503(5) -0.01656(16) 0.0219(12) Uani 1 d . . .
H37B H 0.3903 0.4826 -0.0248 0.026 Uiso 1 calc R . .
C38B C 0.9880(5) 0.2073(5) -0.02204(15) 0.0191(11) Uani 1 d . . .
C39B C 0.9461(5) 0.3223(5) -0.04281(16) 0.0252(13) Uani 1 d . . .
H39B H 0.8794 0.3919 -0.0321 0.030 Uiso 1 calc R . .
C40B C 1.0002(6) 0.3355(6) -0.07842(17) 0.0300(14) Uani 1 d . . .
H40B H 0.9695 0.4135 -0.0924 0.036 Uiso 1 calc R . .
C41B C 1.1011(6) 0.2330(6) -0.09403(18) 0.0354(15) Uani 1 d . . .
H41B H 1.1386 0.2415 -0.1186 0.043 Uiso 1 calc R . .
C42B C 1.1449(6) 0.1210(6) -0.07376(17) 0.0320(15) Uani 1 d . . .
H42B H 1.2140 0.0522 -0.0841 0.038 Uiso 1 calc R . .
C43B C 1.0893(6) 0.1073(6) -0.03823(16) 0.0274(13) Uani 1 d . . .
H43B H 1.1204 0.0288 -0.0246 0.033 Uiso 1 calc R . .
C44B C 1.1183(5) -0.1189(5) 0.15992(16) 0.0236(12) Uani 1 d . . .
C45B C 1.2126(6) -0.2248(5) 0.14366(17) 0.0311(14) Uani 1 d . . .
H45B H 1.2012 -0.2428 0.1199 0.037 Uiso 1 calc R . .
C46B C 1.3217(7) -0.3023(6) 0.1623(2) 0.0401(17) Uani 1 d . . .
H46B H 1.3861 -0.3711 0.1506 0.048 Uiso 1 calc R . .
C47B C 1.3377(6) -0.2806(6) 0.19773(19) 0.0361(16) Uani 1 d . . .
H47B H 1.4118 -0.3352 0.2106 0.043 Uiso 1 calc R . .
C48B C 1.2459(6) -0.1795(6) 0.21412(19) 0.0324(15) Uani 1 d . . .
H48B H 1.2571 -0.1642 0.2383 0.039 Uiso 1 calc R . .
C49B C 1.1355(6) -0.0986(5) 0.19558(17) 0.0285(14) Uani 1 d . . .
H49B H 1.0723 -0.0296 0.2075 0.034 Uiso 1 calc R . .
Cl03 Cl 0.49360(19) 0.38981(18) 0.24414(5) 0.0525(5) Uani 1 d . . .
Cl04 Cl 0.74374(18) 0.18063(16) 0.24871(6) 0.0504(5) Uani 1 d . . .
Cl05 Cl 0.7102(2) 0.4228(2) 0.23936(7) 0.0687(6) Uani 1 d . . .
C01C C 0.6538(7) 0.3312(6) 0.22832(19) 0.0397(16) Uani 1 d . . .
H01C H 0.6610 0.3310 0.1999 0.048 Uiso 1 calc R . .
Cl06 Cl 0.6111(2) 0.3684(2) 0.60457(7) 0.0779(7) Uani 1 d . . .
Cl07 Cl 0.6710(4) 0.2382(3) 0.67796(10) 0.1328(14) Uani 1 d . . .
Cl08 Cl 0.4618(4) 0.4838(3) 0.66950(8) 0.1321(15) Uani 1 d . . .
C02C C 0.5517(9) 0.3457(7) 0.6499(2) 0.064(2) Uani 1 d . . .
H02C H 0.4947 0.3129 0.6475 0.077 Uiso 1 calc R . .
Cl09 Cl 1.0336(2) -0.6622(2) 0.10576(6) 0.0663(6) Uani 1 d . . .
C03C C 0.9436(7) -0.6365(6) 0.1494(2) 0.0419(17) Uani 1 d . . .
H03C H 0.8532 -0.5872 0.1437 0.050 Uiso 1 calc R A 3
Cl10 Cl 0.9675(3) -0.7733(2) 0.17432(8) 0.0604(11) Uani 0.836(9) d P B 3
Cl11 Cl 0.9774(4) -0.5539(5) 0.17607(11) 0.0717(13) Uani 0.836(9) d P B 3
Cl12 Cl 1.015(2) -0.750(2) 0.1863(7) 0.109(8) Uiso 0.164(9) d P B 4
Cl13 Cl 0.9251(17) -0.5017(15) 0.1657(5) 0.054(4) Uiso 0.164(9) d P B 4
C01D C 1.6363(13) -0.2782(11) 0.1749(3) 0.061(4) Uiso 0.617(12) d PD C 1
H01A H 1.6771 -0.3638 0.1853 0.092 Uiso 0.617(12) calc PR C 1
H01B H 1.5557 -0.2332 0.1891 0.092 Uiso 0.617(12) calc PR C 1
H01D H 1.6902 -0.2439 0.1773 0.092 Uiso 0.617(12) calc PR C 1
C02D C 1.6148(13) -0.2685(9) 0.1331(3) 0.057(4) Uiso 0.617(12) d PD C 1
H02D H 1.5637 -0.3067 0.1307 0.068 Uiso 0.617(12) calc PR C 1
H02E H 1.6965 -0.3134 0.1188 0.068 Uiso 0.617(12) calc PR C 1
C03D C 1.5473(12) -0.1352(9) 0.1154(2) 0.054(4) Uiso 0.617(12) d PD C 1
H03D H 1.4624 -0.0919 0.1281 0.065 Uiso 0.617(12) calc PR C 1
H03E H 1.5945 -0.0947 0.1198 0.065 Uiso 0.617(12) calc PR C 1
C04D C 1.5369(13) -0.1284(9) 0.0724(3) 0.054(4) Uiso 0.617(12) d PD C 1
H04C H 1.6220 -0.1645 0.0595 0.065 Uiso 0.617(12) calc PR C 1
H04D H 1.4981 -0.1768 0.0681 0.065 Uiso 0.617(12) calc PR C 1
C05D C 1.4596(10) 0.0005(9) 0.05490(18) 0.049(4) Uiso 0.617(12) d PD C 1
H05A H 1.5009 0.0474 0.0584 0.059 Uiso 0.617(12) calc PR C 1
H05B H 1.3763 0.0375 0.0689 0.059 Uiso 0.617(12) calc PR C 1
C06D C 1.4411(6) 0.0117(11) 0.01260(18) 0.055(4) Uiso 0.617(12) d PD . 1
H06A H 1.3728 0.0943 0.0050 0.066 Uiso 0.617(12) calc PR C 1
H06B H 1.4150 -0.0470 0.0083 0.066 Uiso 0.617(12) calc PR C 1
C01E C 1.460(14) -0.089(15) 0.167(3) 1.1(3) Uiso 0.383(12) d PD C 2
C02E C 1.579(3) -0.204(3) 0.1549(4) 0.100(10) Uiso 0.383(12) d PD C 2
C03E C 1.569(5) -0.217(2) 0.1129(5) 0.20(2) Uiso 0.383(12) d PD C 2
C04E C 1.537(3) -0.098(2) 0.0881(3) 0.098(10) Uiso 0.383(12) d PD C 2
C05E C 1.519(3) -0.107(2) 0.0469(4) 0.102(10) Uiso 0.383(12) d PD C 2
C06E C 1.518(3) -0.0007(18) 0.0200(3) 0.082(9) Uiso 0.383(12) d PD . 2
Cl1X Cl 1.6041(11) -0.2634(11) 0.2741(3) 0.153(3) Uiso 0.391(8) d P D 5
Cl2X Cl 1.8587(19) -0.362(2) 0.2682(8) 0.153(3) Uiso 0.31(3) d P D 5
Cl3X Cl 1.8241(18) -0.3775(17) 0.3351(6) 0.153(3) Uiso 0.263(8) d P D 5
Cl4X Cl 1.9921(15) -0.4808(14) 0.4828(4) 0.153(3) Uiso 0.310(8) d P . 5
C01X C 1.846(5) -0.388(5) 0.255(2) 0.153(3) Uiso 0.42(8) d P D 5
C02X C 1.7486(17) -0.4326(17) 0.3338(5) 0.153(3) Uiso 0.94(3) d P D 5
C03X C 1.921(2) -0.442(2) 0.4159(8) 0.153(3) Uiso 0.91(4) d P D 5
C04X C 1.9478(18) -0.4812(17) 0.4505(7) 0.153(3) Uiso 0.93(3) d P D 5
C05X C 2.010(6) -0.433(4) 0.4133(14) 0.153(3) Uiso 0.36(3) d P D 5
C06X C 1.872(2) -0.428(2) 0.3684(8) 0.153(3) Uiso 0.76(3) d P D 5
C07X C 1.753(2) -0.346(2) 0.2935(7) 0.153(3) Uiso 0.72(3) d P D 5
C08X C 1.878(3) -0.356(3) 0.3884(9) 0.153(3) Uiso 0.62(3) d P D 5
C09X C 1.616(4) -0.262(3) 0.2183(11) 0.153(3) Uiso 0.44(2) d P D 5

loop_
_atom_site_aniso_label
_atom_site_aniso_U_11
_atom_site_aniso_U_22
_atom_site_aniso_U_33
_atom_site_aniso_U_23
_atom_site_aniso_U_13
_atom_site_aniso_U_12
Cd01 0.0210(2) 0.0249(2) 0.0202(2) -0.00005(17) -0.00300(17) -0.01237(19)
Cl01 0.0265(8) 0.0341(9) 0.0323(8) -0.0006(7) 0.0032(6) -0.0097(7)
C01A 0.019(3) 0.021(3) 0.025(3) -0.003(2) -0.001(2) -0.009(2)
C02A 0.019(3) 0.031(3) 0.027(3) 0.000(3) -0.006(2) -0.014(3)
C03A 0.020(3) 0.038(4) 0.032(3) -0.004(3) 0.003(3) -0.017(3)
C04A 0.031(3) 0.033(3) 0.022(3) 0.000(3) 0.001(3) -0.018(3)
C05A 0.025(3) 0.015(3) 0.027(3) -0.002(2) 0.001(2) -0.010(2)
C06A 0.023(3) 0.027(3) 0.020(3) 0.002(2) -0.002(2) -0.013(3)
C07A 0.023(3) 0.024(3) 0.021(3) 0.002(2) -0.003(2) -0.010(3)
C08A 0.028(3) 0.034(3) 0.024(3) 0.005(3) -0.010(3) -0.019(3)
C09A 0.023(3) 0.038(4) 0.028(3) 0.002(3) -0.012(3) -0.014(3)
C10A 0.026(3) 0.028(3) 0.017(3) -0.001(2) -0.002(2) -0.015(3)
C11A 0.025(3) 0.032(3) 0.022(3) -0.005(3) -0.003(2) -0.016(3)
C12A 0.022(3) 0.025(3) 0.022(3) -0.003(2) -0.002(2) -0.013(2)
C13A 0.023(3) 0.030(3) 0.032(3) -0.006(3) -0.001(3) -0.016(3)
C14A 0.032(3) 0.032(3) 0.022(3) -0.004(3) 0.002(3) -0.019(3)
C15A 0.020(3) 0.024(3) 0.024(3) -0.002(2) -0.001(2) -0.011(2)
C16A 0.017(3) 0.021(3) 0.020(3) 0.001(2) -0.003(2) -0.009(2)
C17A 0.015(3) 0.021(3) 0.027(3) -0.002(2) -0.002(2) -0.006(2)
C18A 0.028(3) 0.025(3) 0.017(3) 0.001(2) -0.005(2) -0.012(3)
C19A 0.022(3) 0.019(3) 0.024(3) -0.004(2) -0.003(2) -0.005(2)
C20A 0.016(3) 0.019(3) 0.021(3) -0.003(2) -0.004(2) -0.006(2)
C21A 0.025(3) 0.020(3) 0.021(3) -0.004(2) -0.002(2) -0.011(2)
C22A 0.020(3) 0.018(3) 0.024(3) -0.001(2) -0.001(2) -0.010(2)
N23A 0.025(3) 0.026(3) 0.020(2) 0.002(2) -0.005(2) -0.014(2)
N24A 0.029(3) 0.025(3) 0.016(2) 0.0000(19) -0.003(2) -0.016(2)
N25A 0.025(3) 0.021(2) 0.019(2) 0.0024(19) -0.0054(19) -0.013(2)
C26A 0.023(3) 0.019(3) 0.026(3) -0.002(2) -0.004(2) -0.010(2)
C27A 0.030(3) 0.027(3) 0.026(3) -0.002(3) -0.003(3) -0.015(3)
C28A 0.035(4) 0.029(3) 0.025(3) 0.000(3) -0.008(3) -0.019(3)
C29A 0.044(4) 0.032(4) 0.033(4) -0.009(3) -0.003(3) -0.023(3)
C30A 0.028(3) 0.021(3) 0.040(4) -0.003(3) -0.002(3) -0.012(3)
C31A 0.027(3) 0.024(3) 0.029(3) 0.002(3) -0.011(3) -0.010(3)
C32A 0.024(3) 0.027(3) 0.027(3) 0.006(3) -0.010(3) -0.012(3)
C33A 0.034(4) 0.032(4) 0.035(4) 0.002(3) -0.011(3) -0.014(3)
C34A 0.041(4) 0.025(4) 0.061(5) 0.005(3) -0.014(4) -0.015(3)
C35A 0.026(4) 0.034(4) 0.056(5) 0.022(3) -0.016(3) -0.011(3)
C36A 0.023(3) 0.042(4) 0.033(3) 0.011(3) -0.008(3) -0.018(3)
C37A 0.023(3) 0.034(3) 0.025(3) 0.004(3) -0.005(2) -0.014(3)
C38A 0.023(3) 0.029(3) 0.025(3) 0.001(2) -0.009(2) -0.014(3)
C39A 0.022(3) 0.043(4) 0.029(3) -0.008(3) -0.003(3) -0.013(3)
C40A 0.048(5) 0.043(4) 0.031(4) -0.011(3) -0.010(3) -0.017(4)
C41A 0.041(4) 0.033(4) 0.046(4) 0.000(3) -0.022(3) -0.021(3)
C42A 0.025(3) 0.035(4) 0.058(5) 0.003(3) -0.010(3) -0.020(3)
C43A 0.028(3) 0.040(4) 0.029(3) -0.005(3) -0.003(3) -0.018(3)
C44A 0.025(3) 0.022(3) 0.018(3) 0.003(2) -0.004(2) -0.010(2)
C45A 0.024(3) 0.023(3) 0.029(3) -0.002(3) 0.003(3) -0.010(3)
C46A 0.029(4) 0.041(4) 0.035(4) 0.002(3) 0.004(3) -0.014(3)
C47A 0.044(4) 0.032(4) 0.026(3) 0.004(3) 0.004(3) -0.019(3)
C48A 0.038(4) 0.026(3) 0.027(3) -0.003(3) -0.007(3) -0.013(3)
C49A 0.027(3) 0.031(3) 0.025(3) 0.000(3) -0.001(2) -0.017(3)
Cd02 0.0213(2) 0.0218(2) 0.0188(2) -0.00162(16) -0.00201(17) -0.01087(18)
Cl02 0.0338(8) 0.0276(8) 0.0308(8) -0.0067(6) -0.0008(6) -0.0166(7)
C01B 0.022(3) 0.022(3) 0.017(3) 0.001(2) -0.003(2) -0.013(2)
C02B 0.029(3) 0.027(3) 0.022(3) -0.002(2) 0.000(2) -0.017(3)
C03B 0.026(3) 0.023(3) 0.031(3) -0.006(3) 0.002(3) -0.007(3)
C04B 0.025(3) 0.023(3) 0.029(3) -0.003(2) -0.003(3) -0.010(3)
C05B 0.021(3) 0.021(3) 0.022(3) -0.001(2) -0.004(2) -0.012(2)
C06B 0.020(3) 0.012(3) 0.023(3) 0.004(2) -0.006(2) -0.009(2)
C07B 0.017(3) 0.025(3) 0.021(3) 0.000(2) -0.002(2) -0.010(2)
C08B 0.027(3) 0.021(3) 0.023(3) -0.001(2) -0.006(2) -0.013(3)
C09B 0.028(3) 0.034(3) 0.019(3) -0.004(3) 0.003(2) -0.020(3)
C10B 0.025(3) 0.018(3) 0.015(3) -0.004(2) 0.001(2) -0.011(2)
C11B 0.025(3) 0.019(3) 0.023(3) -0.002(2) -0.002(2) -0.013(2)
C12B 0.019(3) 0.018(3) 0.022(3) -0.001(2) 0.000(2) -0.009(2)
C13B 0.019(3) 0.025(3) 0.033(3) 0.000(3) -0.004(3) -0.011(3)
C14B 0.015(3) 0.028(3) 0.029(3) 0.002(3) -0.004(2) -0.009(2)
C15B 0.022(3) 0.019(3) 0.026(3) -0.003(2) -0.005(2) -0.007(2)
C16B 0.025(3) 0.019(3) 0.019(3) 0.001(2) -0.004(2) -0.011(2)
C17B 0.021(3) 0.018(3) 0.023(3) -0.002(2) -0.005(2) -0.008(2)
C18B 0.028(3) 0.027(3) 0.023(3) -0.001(2) -0.006(2) -0.013(3)
C19B 0.027(3) 0.024(3) 0.021(3) 0.003(2) -0.005(2) -0.012(3)
C20B 0.018(3) 0.025(3) 0.013(3) -0.001(2) -0.001(2) -0.012(2)
C21B 0.027(3) 0.025(3) 0.018(3) -0.001(2) -0.002(2) -0.016(3)
C22B 0.016(3) 0.016(3) 0.023(3) -0.001(2) -0.004(2) -0.007(2)
N23B 0.013(2) 0.016(2) 0.022(2) 0.0002(18) -0.0017(18) -0.0067(19)
N24B 0.024(3) 0.021(2) 0.021(2) 0.0007(19) -0.006(2) -0.013(2)
N25B 0.021(2) 0.018(2) 0.020(2) 0.0011(19) -0.0052(19) -0.009(2)
C26B 0.029(3) 0.020(3) 0.020(3) -0.002(2) 0.001(2) -0.014(3)
C27B 0.030(3) 0.020(3) 0.027(3) 0.000(2) 0.000(3) -0.007(3)
C28B 0.042(4) 0.025(3) 0.027(3) 0.000(3) 0.007(3) -0.012(3)
C29B 0.054(5) 0.031(4) 0.041(4) -0.003(3) 0.020(3) -0.029(4)
C30B 0.035(4) 0.044(4) 0.047(4) -0.014(3) 0.011(3) -0.029(3)
C31B 0.033(4) 0.032(3) 0.029(3) 0.000(3) -0.003(3) -0.019(3)
C32B 0.023(3) 0.023(3) 0.023(3) -0.003(2) -0.002(2) -0.014(3)
C33B 0.029(3) 0.030(3) 0.022(3) 0.002(2) 0.000(2) -0.019(3)
C34B 0.027(3) 0.036(4) 0.031(3) -0.003(3) 0.000(3) -0.023(3)
C35B 0.018(3) 0.035(3) 0.031(3) -0.007(3) -0.005(3) -0.010(3)
C36B 0.025(3) 0.029(3) 0.023(3) -0.001(2) -0.005(2) -0.011(3)
C37B 0.023(3) 0.021(3) 0.025(3) 0.003(2) -0.007(2) -0.013(2)
C38B 0.020(3) 0.023(3) 0.017(3) -0.002(2) -0.003(2) -0.012(2)
C39B 0.024(3) 0.026(3) 0.028(3) -0.005(3) 0.003(2) -0.015(3)
C40B 0.032(4) 0.031(3) 0.029(3) -0.004(3) -0.002(3) -0.017(3)
C41B 0.044(4) 0.047(4) 0.025(3) -0.005(3) 0.009(3) -0.032(4)
C42B 0.031(4) 0.038(4) 0.033(3) -0.016(3) 0.010(3) -0.021(3)
C43B 0.028(3) 0.030(3) 0.027(3) -0.009(3) 0.001(3) -0.015(3)
C44B 0.023(3) 0.021(3) 0.025(3) 0.003(2) -0.007(2) -0.009(2)
C45B 0.027(3) 0.032(3) 0.026(3) -0.003(3) -0.001(3) -0.008(3)
C46B 0.039(4) 0.025(3) 0.045(4) 0.003(3) -0.001(3) -0.009(3)
C47B 0.029(4) 0.036(4) 0.046(4) 0.009(3) -0.013(3) -0.019(3)
C48B 0.033(4) 0.029(3) 0.041(4) 0.002(3) -0.015(3) -0.018(3)
C49B 0.032(3) 0.024(3) 0.032(3) 0.000(3) -0.012(3) -0.014(3)
Cl03 0.0512(11) 0.0551(12) 0.0505(12) -0.0009(9) -0.0037(9) -0.0266(10)
Cl04 0.0557(12) 0.0383(10) 0.0624(12) 0.0096(9) -0.0251(10) -0.0259(9)
Cl05 0.0821(16) 0.0589(13) 0.0896(17) -0.0195(12) 0.0122(13) -0.0537(13)
C01C 0.050(4) 0.037(4) 0.033(4) 0.005(3) -0.006(3) -0.024(3)
Cl06 0.0706(16) 0.0830(18) 0.0729(16) -0.0164(13) 0.0064(13) -0.0326(14)
Cl07 0.166(3) 0.0745(19) 0.133(3) 0.0318(18) -0.108(3) -0.029(2)
Cl08 0.198(4) 0.0647(18) 0.0651(18) -0.0254(14) 0.014(2) -0.014(2)
C02C 0.081(7) 0.044(5) 0.051(5) -0.008(4) -0.017(5) -0.016(5)
Cl09 0.0838(17) 0.0618(14) 0.0481(12) -0.0067(10) 0.0002(11) -0.0326(12)
C03C 0.043(4) 0.040(4) 0.048(4) -0.010(3) -0.010(3) -0.021(3)
Cl10 0.076(2) 0.0417(15) 0.0626(18) 0.0100(12) -0.0106(14) -0.0307(13)
Cl11 0.086(3) 0.090(3) 0.077(2) -0.034(2) 0.003(2) -0.067(3)

loop_
_atom_type_symbol
_atom_type_description
_atom_type_scat_dispersion_real
_atom_type_scat_dispersion_imag
_atom_type_scat_source
C C 0.0033 0.0016 'International Tables Vol C Tables 4.2.6.8 and 6.1.1.4'
H H 0.0000 0.0000 'International Tables Vol C Tables 4.2.6.8 and 6.1.1.4'
N N 0.0061 0.0033 'International Tables Vol C Tables 4.2.6.8 and 6.1.1.4'
Cl Cl 0.1484 0.1585 'International Tables Vol C Tables 4.2.6.8 and 6.1.1.4'
Cd Cd -0.8075 1.2024 'International Tables Vol C Tables 4.2.6.8 and 6.1.1.4'

loop_
_geom_angle_atom_site_label_1
_geom_angle_atom_site_label_2
_geom_angle_atom_site_label_3
_geom_angle
_geom_angle_site_symmetry_1
_geom_angle_site_symmetry_3
N24A Cd01 N23A 83.42(16) . .
N24A Cd01 N25A 82.22(16) . .
N23A Cd01 N25A 130.95(17) . .
N24A Cd01 Cl01 125.00(13) . .
N23A Cd01 Cl01 114.27(12) . .
N25A Cd01 Cl01 112.37(12) . .
N24A Cd01 C22A 133.17(17) . .
N23A Cd01 C22A 77.94(16) . .
N25A Cd01 C22A 78.61(16) . .
Cl01 Cd01 C22A 101.82(12) . .
N24A Cd01 H22A 113.2(4) . .
N23A Cd01 H22A 69.8(11) . .
N25A Cd01 H22A 73.6(11) . .
Cl01 Cd01 H22A 121.8(4) . .
C22A Cd01 H22A 20.0(3) . .
C02A C01A C22A 119.3(5) . .
C02A C01A C21A 118.3(5) . .
C22A C01A C21A 122.4(5) . .
C03A C02A C01A 120.4(5) . .
C03A C02A H02A 119.8 . .
C01A C02A H02A 119.8 . .
C02A C03A C04A 119.5(5) . .
C02A C03A H03A 120.3 . .
C04A C03A H03A 120.3 . .
C05A C04A C03A 121.8(5) . .
C05A C04A H04A 119.1 . .
C03A C04A H04A 119.1 . .
C04A C05A C22A 118.6(5) . .
C04A C05A C06A 119.2(5) . .
C22A C05A C06A 122.2(5) . .
C07A C06A C05A 124.2(5) . .
C07A C06A C32A 120.7(5) . .
C05A C06A C32A 115.1(5) . .
C06A C07A N23A 124.8(5) . .
C06A C07A C08A 127.4(5) . .
N23A C07A C08A 107.8(5) . .
C09A C08A C07A 108.2(5) . .
C09A C08A H08A 125.9 . .
C07A C08A H08A 125.9 . .
C08A C09A C10A 107.2(5) . .
C08A C09A H09A 126.4 . .
C10A C09A H09A 126.4 . .
N23A C10A C11A 128.1(5) . .
N23A C10A C09A 109.6(5) . .
C11A C10A C09A 122.2(5) . .
C12A C11A C10A 126.1(5) . .
C12A C11A C38A 117.0(5) . .
C10A C11A C38A 116.9(5) . .
N24A C12A C11A 124.6(5) . .
N24A C12A C13A 108.5(5) . .
C11A C12A C13A 126.7(5) . .
C14A C13A C12A 108.0(5) . .
C14A C13A H13A 126.0 . .
C12A C13A H13A 126.0 . .
C13A C14A C15A 106.6(5) . .
C13A C14A H14A 126.7 . .
C15A C14A H14A 126.7 . .
N24A C15A C16A 124.6(5) . .
N24A C15A C14A 109.0(5) . .
C16A C15A C14A 125.8(5) . .
C15A C16A C17A 124.1(5) . .
C15A C16A C44A 120.9(5) . .
C17A C16A C44A 114.7(5) . .
N25A C17A C16A 128.6(5) . .
N25A C17A C18A 109.9(5) . .
C16A C17A C18A 121.3(5) . .
C19A C18A C17A 107.9(5) . .
C19A C18A H18A 126.0 . .
C17A C18A H18A 126.0 . .
C18A C19A C20A 106.8(5) . .
C18A C19A H19A 126.6 . .
C20A C19A H19A 126.6 . .
C21A C20A N25A 124.9(5) . .
C21A C20A C19A 126.6(5) . .
N25A C20A C19A 108.5(5) . .
C20A C21A C01A 123.1(5) . .
C20A C21A C26A 121.6(5) . .
C01A C21A C26A 115.3(5) . .
C01A C22A C05A 120.5(5) . .
C01A C22A Cd01 98.0(3) . .
C05A C22A Cd01 97.4(3) . .
C01A C22A H22A 122(3) . .
C05A C22A H22A 117(3) . .
Cd01 C22A H22A 81(3) . .
C10A N23A C07A 107.2(5) . .
C10A N23A Cd01 122.9(4) . .
C07A N23A Cd01 129.9(4) . .
C15A N24A C12A 107.8(4) . .
C15A N24A Cd01 123.4(4) . .
C12A N24A Cd01 123.7(3) . .
C17A N25A C20A 106.8(4) . .
C17A N25A Cd01 122.3(4) . .
C20A N25A Cd01 130.8(3) . .
C27A C26A C31A 119.1(5) . .
C27A C26A C21A 122.0(5) . .
C31A C26A C21A 118.9(5) . .
C28A C27A C26A 120.0(5) . .
C28A C27A H27A 120.0 . .
C26A C27A H27A 120.0 . .
C29A C28A C27A 120.1(6) . .
C29A C28A H28A 119.9 . .
C27A C28A H28A 119.9 . .
C30A C29A C28A 120.0(6) . .
C30A C29A H29A 120.0 . .
C28A C29A H29A 120.0 . .
C29A C30A C31A 120.3(6) . .
C29A C30A H30A 119.8 . .
C31A C30A H30A 119.8 . .
C30A C31A C26A 120.3(5) . .
C30A C31A H31A 119.9 . .
C26A C31A H31A 119.9 . .
C37A C32A C33A 118.6(5) . .
C37A C32A C06A 122.9(5) . .
C33A C32A C06A 118.5(5) . .
C34A C33A C32A 120.8(6) . .
C34A C33A H33A 119.6 . .
C32A C33A H33A 119.6 . .
C33A C34A C35A 120.5(7) . .
C33A C34A H34A 119.8 . .
C35A C34A H34A 119.8 . .
C36A C35A C34A 118.9(6) . .
C36A C35A H35A 120.5 . .
C34A C35A H35A 120.5 . .
C35A C36A C37A 121.1(6) . .
C35A C36A H36A 119.5 . .
C37A C36A H36A 119.5 . .
C32A C37A C36A 120.0(6) . .
C32A C37A H37A 120.0 . .
C36A C37A H37A 120.0 . .
C43A C38A C39A 118.4(5) . .
C43A C38A C11A 121.7(5) . .
C39A C38A C11A 119.9(5) . .
C40A C39A C38A 120.0(6) . .
C40A C39A H39A 120.0 . .
C38A C39A H39A 120.0 . .
C41A C40A C39A 120.7(6) . .
C41A C40A H40A 119.6 . .
C39A C40A H40A 119.6 . .
C42A C41A C40A 119.6(6) . .
C42A C41A H41A 120.2 . .
C40A C41A H41A 120.2 . .
C41A C42A C43A 119.7(6) . .
C41A C42A H42A 120.2 . .
C43A C42A H42A 120.2 . .
C38A C43A C42A 121.5(6) . .
C38A C43A H43A 119.2 . .
C42A C43A H43A 119.2 . .
C49A C44A C45A 118.2(5) . .
C49A C44A C16A 119.7(5) . .
C45A C44A C16A 122.0(5) . .
C46A C45A C44A 120.8(6) . .
C46A C45A H45A 119.6 . .
C44A C45A H45A 119.6 . .
C45A C46A C47A 120.1(6) . .
C45A C46A H46A 119.9 . .
C47A C46A H46A 119.9 . .
C48A C47A C46A 120.4(6) . .
C48A C47A H47A 119.8 . .
C46A C47A H47A 119.8 . .
C47A C48A C49A 119.3(6) . .
C47A C48A H48A 120.3 . .
C49A C48A H48A 120.3 . .
C48A C49A C44A 121.2(6) . .
C48A C49A H49A 119.4 . .
C44A C49A H49A 119.4 . .
N24B Cd02 N25B 83.65(16) . .
N24B Cd02 N23B 82.47(16) . .
N25B Cd02 N23B 132.25(15) . .
N24B Cd02 Cl02 127.35(12) . .
N25B Cd02 Cl02 111.60(12) . .
N23B Cd02 Cl02 113.12(11) . .
N24B Cd02 H22B 114.1(3) . .
N25B Cd02 H22B 70.9(11) . .
N23B Cd02 H22B 73.8(12) . .
Cl02 Cd02 H22B 118.6(3) . .
N24B Cd02 C22B 134.47(16) . .
N25B Cd02 C22B 78.51(16) . .
N23B Cd02 C22B 79.46(16) . .
Cl02 Cd02 C22B 98.18(12) . .
H22B Cd02 C22B 20.4(2) . .
C22B C01B C02B 117.9(5) . .
C22B C01B C21B 123.5(5) . .
C02B C01B C21B 118.6(5) . .
C03B C02B C01B 121.2(5) . .
C03B C02B H02B 119.4 . .
C01B C02B H02B 119.4 . .
C04B C03B C02B 120.0(5) . .
C04B C03B H03B 120.0 . .
C02B C03B H03B 120.0 . .
C03B C04B C05B 120.4(5) . .
C03B C04B H04B 119.8 . .
C05B C04B H04B 119.8 . .
C22B C05B C04B 119.6(5) . .
C22B C05B C06B 122.9(5) . .
C04B C05B C06B 117.4(5) . .
C07B C06B C32B 120.5(5) . .
C07B C06B C05B 123.4(5) . .
C32B C06B C05B 116.1(5) . .
C06B C07B N23B 125.1(5) . .
C06B C07B C08B 126.8(5) . .
N23B C07B C08B 108.0(4) . .
C09B C08B C07B 108.0(5) . .
C09B C08B H08B 126.0 . .
C07B C08B H08B 126.0 . .
C08B C09B C10B 107.4(5) . .
C08B C09B H09B 126.3 . .
C10B C09B H09B 126.3 . .
N23B C10B C11B 128.5(5) . .
N23B C10B C09B 109.6(5) . .
C11B C10B C09B 121.8(5) . .
C12B C11B C10B 123.9(5) . .
C12B C11B C38B 121.1(5) . .
C10B C11B C38B 114.6(5) . .
N24B C12B C11B 124.2(5) . .
N24B C12B C13B 109.5(5) . .
C11B C12B C13B 126.0(5) . .
C14B C13B C12B 106.5(5) . .
C14B C13B H13B 126.8 . .
C12B C13B H13B 126.8 . .
C13B C14B C15B 108.3(5) . .
C13B C14B H14B 125.9 . .
C15B C14B H14B 125.9 . .
N24B C15B C16B 124.4(5) . .
N24B C15B C14B 108.6(5) . .
C16B C15B C14B 126.9(5) . .
C15B C16B C17B 126.1(5) . .
C15B C16B C44B 116.8(5) . .
C17B C16B C44B 116.9(5) . .
N25B C17B C16B 127.0(5) . .
N25B C17B C18B 110.0(5) . .
C16B C17B C18B 123.0(5) . .
C19B C18B C17B 107.3(5) . .
C19B C18B H18B 126.3 . .
C17B C18B H18B 126.4 . .
C18B C19B C20B 107.6(5) . .
C18B C19B H19B 126.2 . .
C20B C19B H19B 126.2 . .
C21B C20B N25B 125.8(5) . .
C21B C20B C19B 125.7(5) . .
N25B C20B C19B 108.4(5) . .
C20B C21B C01B 122.9(5) . .
C20B C21B C26B 120.6(5) . .
C01B C21B C26B 116.5(5) . .
C05B C22B C01B 120.8(5) . .
C05B C22B Cd02 98.7(3) . .
C01B C22B Cd02 97.4(3) . .
C05B C22B H22B 121(3) . .
C01B C22B H22B 118(3) . .
Cd02 C22B H22B 73(3) . .
C10B N23B C07B 106.9(4) . .
C10B N23B Cd02 122.8(3) . .
C07B N23B Cd02 130.2(3) . .
C12B N24B C15B 106.8(5) . .
C12B N24B Cd02 124.4(4) . .
C15B N24B Cd02 124.6(4) . .
C17B N25B C20B 106.6(4) . .
C17B N25B Cd02 123.9(4) . .
C20B N25B Cd02 129.5(3) . .
C27B C26B C31B 118.4(5) . .
C27B C26B C21B 122.2(5) . .
C31B C26B C21B 119.4(5) . .
C28B C27B C26B 119.8(6) . .
C28B C27B H27B 120.1 . .
C26B C27B H27B 120.1 . .
C29B C28B C27B 120.8(6) . .
C29B C28B H28B 119.6 . .
C27B C28B H28B 119.6 . .
C30B C29B C28B 120.1(6) . .
C30B C29B H29B 120.0 . .
C28B C29B H29B 120.0 . .
C31B C30B C29B 120.0(6) . .
C31B C30B H30B 120.0 . .
C29B C30B H30B 120.0 . .
C30B C31B C26B 120.9(6) . .
C30B C31B H31B 119.5 . .
C26B C31B H31B 119.5 . .
C37B C32B C33B 118.0(5) . .
C37B C32B C06B 123.0(5) . .
C33B C32B C06B 119.0(5) . .
C34B C33B C32B 120.9(5) . .
C34B C33B H33B 119.6 . .
C32B C33B H33B 119.5 . .
C33B C34B C35B 120.5(5) . .
C33B C34B H34B 119.7 . .
C35B C34B H34B 119.7 . .
C34B C35B C36B 119.2(5) . .
C34B C35B H35B 120.4 . .
C36B C35B H35B 120.4 . .
C37B C36B C35B 120.3(5) . .
C37B C36B H36B 119.8 . .
C35B C36B H36B 119.8 . .
C36B C37B C32B 120.9(5) . .
C36B C37B H37B 119.5 . .
C32B C37B H37B 119.5 . .
C43B C38B C39B 117.8(5) . .
C43B C38B C11B 122.4(5) . .
C39B C38B C11B 119.7(5) . .
C40B C39B C38B 121.1(5) . .
C40B C39B H39B 119.5 . .
C38B C39B H39B 119.5 . .
C39B C40B C41B 119.7(6) . .
C39B C40B H40B 120.2 . .
C41B C40B H40B 120.2 . .
C42B C41B C40B 119.9(6) . .
C42B C41B H41B 120.0 . .
C40B C41B H41B 120.0 . .
C41B C42B C43B 120.4(6) . .
C41B C42B H42B 119.8 . .
C43B C42B H42B 119.8 . .
C42B C43B C38B 121.1(6) . .
C42B C43B H43B 119.5 . .
C38B C43B H43B 119.5 . .
C49B C44B C45B 118.3(5) . .
C49B C44B C16B 119.8(5) . .
C45B C44B C16B 121.9(5) . .
C46B C45B C44B 120.2(6) . .
C46B C45B H45B 119.9 . .
C44B C45B H45B 119.9 . .
C47B C46B C45B 120.8(6) . .
C47B C46B H46B 119.6 . .
C45B C46B H46B 119.6 . .
C48B C47B C46B 119.5(6) . .
C48B C47B H47B 120.3 . .
C46B C47B H47B 120.3 . .
C47B C48B C49B 120.9(6) . .
C47B C48B H48B 119.6 . .
C49B C48B H48B 119.6 . .
C44B C49B C48B 120.3(6) . .
C44B C49B H49B 119.8 . .
C48B C49B H49B 119.8 . .
Cl05 C01C Cl04 110.7(4) . .
Cl05 C01C Cl03 110.5(4) . .
Cl04 C01C Cl03 110.6(4) . .
Cl05 C01C H01C 108.3 . .
Cl04 C01C H01C 108.3 . .
Cl03 C01C H01C 108.3 . .
Cl06 C02C Cl07 110.4(5) . .
Cl06 C02C Cl08 110.1(5) . .
Cl07 C02C Cl08 113.5(5) . .
Cl06 C02C H02C 107.6 . .
Cl07 C02C H02C 107.6 . .
Cl08 C02C H02C 107.6 . .
Cl10 C03C Cl11 112.0(4) . .
Cl10 C03C Cl12 31.4(10) . .
Cl11 C03C Cl12 82.4(10) . .
Cl10 C03C Cl09 110.2(4) . .
Cl11 C03C Cl09 110.4(4) . .
Cl12 C03C Cl09 113.7(8) . .
Cl10 C03C Cl13 131.1(7) . .
Cl11 C03C Cl13 24.2(5) . .
Cl12 C03C Cl13 104.7(10) . .
Cl09 C03C Cl13 108.8(6) . .
Cl10 C03C H03C 108.0 . .
Cl11 C03C H03C 108.0 . .
Cl12 C03C H03C 129.8 . .
Cl09 C03C H03C 108.0 . .
Cl13 C03C H03C 86.3 . .
C02D C01D H01A 109.5 . .
C02D C01D H01B 109.5 . .
H01A C01D H01B 109.5 . .
C02D C01D H01D 109.5 . .
H01A C01D H01D 109.5 . .
H01B C01D H01D 109.5 . .
C01D C02D C03D 111.8(7) . .
C01D C02D H02D 109.3 . .
C03D C02D H02D 109.3 . .
C01D C02D H02E 109.3 . .
C03D C02D H02E 109.3 . .
H02D C02D H02E 107.9 . .
C04D C03D C02D 110.7(7) . .
C04D C03D H03D 109.5 . .
C02D C03D H03D 109.5 . .
C04D C03D H03E 109.5 . .
C02D C03D H03E 109.5 . .
H03D C03D H03E 108.1 . .
C05D C04D C03D 112.2(7) . .
C05D C04D H04C 109.2 . .
C03D C04D H04C 109.2 . .
C05D C04D H04D 109.2 . .
C03D C04D H04D 109.2 . .
H04C C04D H04D 107.9 . .
C04D C05D C06D 114.2(7) . .
C04D C05D H05A 108.7 . .
C06D C05D H05A 108.7 . .
C04D C05D H05B 108.7 . .
C06D C05D H05B 108.7 . .
H05A C05D H05B 107.6 . .
C05D C06D C06D 112.8(8) . 2_855
C05D C06D H06A 109.0 . .
C06D C06D H06A 109.0 2_855 .
C05D C06D H06B 109.0 . .
C06D C06D H06B 109.0 2_855 .
H06A C06D H06B 107.8 . .
C01E C02E C03E 109.0(10) . .
C04E C03E C02E 109.9(10) . .
C03E C04E C05E 110.7(9) . .
C06E C05E C04E 110.9(9) . .
C05E C06E C06E 111.1(10) . 2_855
C07X Cl1X C09X 112.3(15) . .
C01X Cl2X C07X 95(5) . .
C01X Cl2X Cl3X 130(5) . .
C07X Cl2X Cl3X 46.1(14) . .
C06X Cl3X C02X 100.2(19) . .
C06X Cl3X C07X 164(2) . .
C02X Cl3X C07X 64.2(13) . .
C06X Cl3X C08X 32.1(14) . .
C02X Cl3X C08X 122.9(16) . .
C07X Cl3X C08X 161.8(16) . .
C06X Cl3X Cl2X 147.3(17) . .
C02X Cl3X Cl2X 92.4(14) . .
C07X Cl3X Cl2X 37.2(11) . .
C08X Cl3X Cl2X 144.3(14) . .
Cl4X Cl4X C04X 147(2) 2_946 .
Cl2X C01X C07X 60(5) . .
Cl3X C02X C07X 65.8(13) . .
C05X C03X C04X 85(3) . .
C05X C03X C08X 89(3) . .
C04X C03X C08X 152(3) . .
C05X C03X C06X 109(3) . .
C04X C03X C06X 161(2) . .
C08X C03X C06X 44.5(17) . .
C03X C04X Cl4X 152(2) . .
C03X C04X C05X 44.5(19) . .
Cl4X C04X C05X 111(3) . .
C03X C05X C04X 51(3) . .
C03X C05X C08X 49(3) . .
C04X C05X C08X 96(3) . .
C08X C06X Cl3X 115(3) . .
C08X C06X C03X 45.4(17) . .
Cl3X C06X C03X 160(2) . .
Cl2X C07X C01X 25(2) . .
Cl2X C07X C02X 128(2) . .
C01X C07X C02X 128(2) . .
Cl2X C07X Cl3X 97(2) . .
C01X C07X Cl3X 116(3) . .
C02X C07X Cl3X 50.0(10) . .
Cl2X C07X Cl1X 117.0(19) . .
C01X C07X Cl1X 101(3) . .
C02X C07X Cl1X 110.7(16) . .
Cl3X C07X Cl1X 141.9(17) . .
C06X C08X C03X 90(3) . .
C06X C08X C05X 110(3) . .
C03X C08X C05X 42.4(19) . .
C06X C08X Cl3X 33.3(16) . .
C03X C08X Cl3X 123(3) . .
C05X C08X Cl3X 135(2) . .

loop_
_geom_bond_atom_site_label_1
_geom_bond_atom_site_label_2
_geom_bond_distance
_geom_bond_site_symmetry_2
Cd01 N24A 2.209(4) .
Cd01 N23A 2.282(4) .
Cd01 N25A 2.287(4) .
Cd01 Cl01 2.4167(16) .
Cd01 C22A 2.720(5) .
Cd01 H22A 2.74(5) .
C01A C02A 1.403(8) .
C01A C22A 1.403(7) .
C01A C21A 1.478(7) .
C02A C03A 1.388(8) .
C02A H02A 0.9500 .
C03A C04A 1.394(8) .
C03A H03A 0.9500 .
C04A C05A 1.381(8) .
C04A H04A 0.9500 .
C05A C22A 1.409(8) .
C05A C06A 1.463(8) .
C06A C07A 1.380(8) .
C06A C32A 1.500(8) .
C07A N23A 1.395(7) .
C07A C08A 1.453(8) .
C08A C09A 1.325(8) .
C08A H08A 0.9500 .
C09A C10A 1.457(8) .
C09A H09A 0.9500 .
C10A N23A 1.350(7) .
C10A C11A 1.429(8) .
C11A C12A 1.392(8) .
C11A C38A 1.502(7) .
C12A N24A 1.377(7) .
C12A C13A 1.456(8) .
C13A C14A 1.345(8) .
C13A H13A 0.9500 .
C14A C15A 1.471(8) .
C14A H14A 0.9500 .
C15A N24A 1.365(7) .
C15A C16A 1.389(7) .
C16A C17A 1.438(7) .
C16A C44A 1.491(7) .
C17A N25A 1.345(7) .
C17A C18A 1.458(8) .
C18A C19A 1.337(8) .
C18A H18A 0.9500 .
C19A C20A 1.462(7) .
C19A H19A 0.9500 .
C20A C21A 1.369(7) .
C20A N25A 1.406(7) .
C21A C26A 1.504(7) .
C22A H22A 0.948(10) .
C26A C27A 1.392(8) .
C26A C31A 1.398(8) .
C27A C28A 1.389(8) .
C27A H27A 0.9500 .
C28A C29A 1.385(8) .
C28A H28A 0.9500 .
C29A C30A 1.376(8) .
C29A H29A 0.9500 .
C30A C31A 1.381(8) .
C30A H30A 0.9500 .
C31A H31A 0.9500 .
C32A C37A 1.384(8) .
C32A C33A 1.405(8) .
C33A C34A 1.382(9) .
C33A H33A 0.9500 .
C34A C35A 1.386(10) .
C34A H34A 0.9500 .
C35A C36A 1.383(9) .
C35A H35A 0.9500 .
C36A C37A 1.398(8) .
C36A H36A 0.9500 .
C37A H37A 0.9500 .
C38A C43A 1.374(8) .
C38A C39A 1.395(8) .
C39A C40A 1.391(9) .
C39A H39A 0.9500 .
C40A C41A 1.384(10) .
C40A H40A 0.9500 .
C41A C42A 1.367(9) .
C41A H41A 0.9500 .
C42A C43A 1.400(8) .
C42A H42A 0.9500 .
C43A H43A 0.9500 .
C44A C49A 1.398(8) .
C44A C45A 1.399(8) .
C45A C46A 1.373(8) .
C45A H45A 0.9500 .
C46A C47A 1.397(9) .
C46A H46A 0.9500 .
C47A C48A 1.375(9) .
C47A H47A 0.9500 .
C48A C49A 1.393(8) .
C48A H48A 0.9500 .
C49A H49A 0.9500 .
Cd02 N24B 2.201(5) .
Cd02 N25B 2.261(4) .
Cd02 N23B 2.268(4) .
Cd02 Cl02 2.4307(15) .
Cd02 H22B 2.59(5) .
Cd02 C22B 2.709(5) .
C01B C22B 1.407(7) .
C01B C02B 1.416(8) .
C01B C21B 1.455(7) .
C02B C03B 1.397(8) .
C02B H02B 0.9500 .
C03B C04B 1.374(8) .
C03B H03B 0.9500 .
C04B C05B 1.413(8) .
C04B H04B 0.9500 .
C05B C22B 1.397(7) .
C05B C06B 1.484(7) .
C06B C07B 1.370(7) .
C06B C32B 1.473(7) .
C07B N23B 1.418(6) .
C07B C08B 1.455(7) .
C08B C09B 1.339(8) .
C08B H08B 0.9500 .
C09B C10B 1.470(7) .
C09B H09B 0.9500 .
C10B N23B 1.354(6) .
C10B C11B 1.435(8) .
C11B C12B 1.398(7) .
C11B C38B 1.485(7) .
C12B N24B 1.370(7) .
C12B C13B 1.467(7) .
C13B C14B 1.338(8) .
C13B H13B 0.9500 .
C14B C15B 1.456(8) .
C14B H14B 0.9500 .
C15B N24B 1.384(7) .
C15B C16B 1.391(7) .
C16B C17B 1.430(8) .
C16B C44B 1.500(7) .
C17B N25B 1.366(7) .
C17B C18B 1.443(8) .
C18B C19B 1.343(8) .
C18B H18B 0.9500 .
C19B C20B 1.455(7) .
C19B H19B 0.9500 .
C20B C21B 1.384(7) .
C20B N25B 1.392(7) .
C21B C26B 1.481(7) .
C22B H22B 0.948(10) .
C26B C27B 1.405(8) .
C26B C31B 1.414(8) .
C27B C28B 1.391(8) .
C27B H27B 0.9500 .
C28B C29B 1.388(9) .
C28B H28B 0.9500 .
C29B C30B 1.383(9) .
C29B H29B 0.9500 .
C30B C31B 1.382(8) .
C30B H30B 0.9500 .
C31B H31B 0.9500 .
C32B C37B 1.393(7) .
C32B C33B 1.406(8) .
C33B C34B 1.383(8) .
C33B H33B 0.9500 .
C34B C35B 1.384(8) .
C34B H34B 0.9500 .
C35B C36B 1.395(8) .
C35B H35B 0.9500 .
C36B C37B 1.388(7) .
C36B H36B 0.9500 .
C37B H37B 0.9500 .
C38B C43B 1.401(8) .
C38B C39B 1.407(8) .
C39B C40B 1.377(8) .
C39B H39B 0.9500 .
C40B C41B 1.408(9) .
C40B H40B 0.9500 .
C41B C42B 1.368(9) .
C41B H41B 0.9500 .
C42B C43B 1.384(8) .
C42B H42B 0.9500 .
C43B H43B 0.9500 .
C44B C49B 1.390(8) .
C44B C45B 1.416(8) .
C45B C46B 1.388(9) .
C45B H45B 0.9500 .
C46B C47B 1.384(9) .
C46B H46B 0.9500 .
C47B C48B 1.372(9) .
C47B H47B 0.9500 .
C48B C49B 1.404(8) .
C48B H48B 0.9500 .
C49B H49B 0.9500 .
Cl03 C01C 1.772(7) .
Cl04 C01C 1.762(7) .
Cl05 C01C 1.743(7) .
C01C H01C 1.0000 .
Cl06 C02C 1.723(9) .
Cl07 C02C 1.725(8) .
Cl08 C02C 1.743(8) .
C02C H02C 1.0000 .
Cl09 C03C 1.755(7) .
C03C Cl10 1.734(7) .
C03C Cl11 1.740(7) .
C03C Cl12 1.74(2) .
C03C Cl13 1.797(17) .
C03C H03C 1.0000 .
C01D C02D 1.511(8) .
C01D H01A 0.9800 .
C01D H01B 0.9800 .
C01D H01D 0.9800 .
C02D C03D 1.543(8) .
C02D H02D 0.9900 .
C02D H02E 0.9900 .
C03D C04D 1.532(8) .
C03D H03D 0.9900 .
C03D H03E 0.9900 .
C04D C05D 1.510(8) .
C04D H04C 0.9900 .
C04D H04D 0.9900 .
C05D C06D 1.519(8) .
C05D H05A 0.9900 .
C05D H05B 0.9900 .
C06D C06D 1.520(9) 2_855
C06D H06A 0.9900 .
C06D H06B 0.9900 .
C01E C02E 1.540(10) .
C02E C03E 1.547(10) .
C03E C04E 1.530(10) .
C04E C05E 1.533(10) .
C05E C06E 1.527(10) .
C06E C06E 1.534(10) 2_855
Cl1X C07X 1.77(3) .
Cl1X C09X 1.96(4) .
Cl2X C01X 0.70(7) .
Cl2X C07X 1.43(3) .
Cl2X Cl3X 2.35(3) .
Cl3X C06X 1.31(3) .
Cl3X C02X 1.43(2) .
Cl3X C07X 1.70(3) .
Cl3X C08X 2.17(4) .
Cl4X Cl4X 1.24(3) 2_946
Cl4X C04X 1.33(2) .
C01X C07X 1.65(7) .
C02X C07X 1.68(3) .
C03X C05X 1.15(5) .
C03X C04X 1.27(3) .
C03X C08X 1.29(3) .
C03X C06X 1.81(4) .
C04X C05X 1.63(6) .
C05X C08X 1.70(6) .
C06X C08X 1.27(3) .
